data_7015673
loop_
_publ_author_name
'Siemeling, Ulrich'
'Klemann, Thorsten'
'Bruhn, Clemens'
'Schulz, Ji\<r\'i'
'\<St\<epni\<cka, Petr'

_publ_section_title
;
 The coordination behaviour of ferrocene-based pyridylphosphine ligands
 towards Zn(II), Cd(II) and Hg(II).
;
_journal_issue 17
_journal_name_full 'Dalton transactions (Cambridge, England : 2003)'
_journal_page_first 4722
_journal_page_last 4740
_journal_paper_doi 10.1039/c0dt01810d
_journal_volume 40
_journal_year 2011
_chemical_formula_moiety 'C56 H48 Br4 Fe2 N2 P2 Zn2, 2(C H2 Cl2)'
_chemical_formula_sum 'C58 H52 Br4 Cl4 Fe2 N2 P2 Zn2'
_chemical_formula_weight 1542.84
_chemical_name_systematic
;
?
;
_space_group_IT_number 14
_symmetry_cell_setting monoclinic
_symmetry_Int_Tables_number 14
_symmetry_space_group_name_Hall '-P 2yn'
_symmetry_space_group_name_H-M 'P 1 21/n 1'
_atom_sites_solution_hydrogens geom
_atom_sites_solution_primary direct
_atom_sites_solution_secondary difmap
_audit_creation_method SHELXL-97
_cell_angle_alpha 90.00
_cell_angle_beta 108.865(6)
_cell_angle_gamma 90.00
_cell_formula_units_Z 2
_cell_length_a 12.0066(9)
_cell_length_b 14.5539(7)
_cell_length_c 18.3142(14)
_cell_measurement_reflns_used 12652
_cell_measurement_temperature 173(2)
_cell_measurement_theta_max 25.48
_cell_measurement_theta_min 1.80
_cell_volume 3028.4(4)
_computing_structure_refinement 'SHELXL-97 (Sheldrick, 1997)'
_computing_structure_solution 'SHELXS-97 (Sheldrick, 1990)'
_diffrn_ambient_temperature 173(2)
_diffrn_detector 'image plate (34 cm diameter)'
_diffrn_detector_area_resol_mean 6.67
_diffrn_detector_type STOE
_diffrn_measured_fraction_theta_full 1.000
_diffrn_measured_fraction_theta_max 1.000
_diffrn_measurement_details ' 180 frames, detector distance = 135 mm'
_diffrn_measurement_device '2-circle goniometer'
_diffrn_measurement_device_type 'STOE IPDS 2'
_diffrn_measurement_method 'rotation method'
_diffrn_radiation_collimation '0.5 mm diameter, multiple pinhole'
_diffrn_radiation_monochromator 'plane graphite'
_diffrn_radiation_polarisn_norm 0
_diffrn_radiation_type 'Mo K\a'
_diffrn_radiation_wavelength 0.71073
_diffrn_reflns_av_R_equivalents 0.1594
_diffrn_reflns_av_sigmaI/netI 0.1104
_diffrn_reflns_limit_h_max 14
_diffrn_reflns_limit_h_min -14
_diffrn_reflns_limit_k_max 16
_diffrn_reflns_limit_k_min -17
_diffrn_reflns_limit_l_max 21
_diffrn_reflns_limit_l_min -21
_diffrn_reflns_number 19330
_diffrn_reflns_theta_full 25.00
_diffrn_reflns_theta_max 25.00
_diffrn_reflns_theta_min 1.80
_diffrn_source 'sealed X-ray tube, 12 x 0.4 mm long-fine focus'
_diffrn_source_current 30
_diffrn_source_power 1.50
_diffrn_source_voltage 50
_diffrn_standards_decay_% none
_exptl_absorpt_coefficient_mu 4.159
_exptl_absorpt_correction_T_max 0.8180
_exptl_absorpt_correction_T_min 0.5191
_exptl_absorpt_correction_type integration
_exptl_absorpt_process_details 'X-red ver. 1.31 (Stoe & Cie, 2005)'
_exptl_crystal_colour yellow
_exptl_crystal_density_diffrn 1.692
_exptl_crystal_density_method 'not measured'
_exptl_crystal_description plate
_exptl_crystal_F_000 1528
_exptl_crystal_size_max 0.24
_exptl_crystal_size_mid 0.20
_exptl_crystal_size_min 0.05
_refine_diff_density_max 1.307
_refine_diff_density_min -0.889
_refine_diff_density_rms 0.135
_refine_ls_extinction_method none
_refine_ls_goodness_of_fit_ref 0.940
_refine_ls_hydrogen_treatment constr
_refine_ls_matrix_type full
_refine_ls_number_parameters 334
_refine_ls_number_reflns 5342
_refine_ls_number_restraints 0
_refine_ls_restrained_S_all 0.940
_refine_ls_R_factor_all 0.0983
_refine_ls_R_factor_gt 0.0663
_refine_ls_shift/su_max 0.000
_refine_ls_shift/su_mean 0.000
_refine_ls_structure_factor_coef Fsqd
_refine_ls_weighting_details 'calc w=1/[\s^2^(Fo^2^)+(0.0967P)^2^+0.0000P] where P=(Fo^2^+2Fc^2^)/3'
_refine_ls_weighting_scheme calc
_refine_ls_wR_factor_gt 0.1610
_refine_ls_wR_factor_ref 0.1777
_reflns_number_gt 3458
_reflns_number_total 5342
_reflns_threshold_expression >2sigma(I)
_cod_data_source_file c0dt01810d.txt
_cod_data_source_block i0682
_cod_original_sg_symbol_H-M 'P 21/n'
_cod_database_code 7015673

loop_
_symmetry_equiv_pos_as_xyz
'x, y, z'
'-x+1/2, y+1/2, -z+1/2'
'-x, -y, -z'
'x-1/2, -y-1/2, z-1/2'

loop_
_atom_site_label
_atom_site_type_symbol
_atom_site_fract_x
_atom_site_fract_y
_atom_site_fract_z
_atom_site_U_iso_or_equiv
_atom_site_adp_type
_atom_site_occupancy
_atom_site_symmetry_multiplicity
_atom_site_calc_flag
_atom_site_refinement_flags
_atom_site_disorder_assembly
_atom_site_disorder_group
C1 C 0.7552(6) 0.3232(5) 0.4979(4) 0.0436(16) Uani 1 1 d . . .
C2 C 0.7368(7) 0.4020(5) 0.5397(4) 0.0460(17) Uani 1 1 d . . .
H2A H 0.6897 0.4538 0.5177 0.055 Uiso 1 1 calc R . .
C3 C 0.8006(7) 0.3896(6) 0.6194(4) 0.0521(18) Uani 1 1 d . . .
H3A H 0.8023 0.4310 0.6599 0.062 Uiso 1 1 calc R . .
C4 C 0.8618(7) 0.3036(6) 0.6277(4) 0.0533(19) Uani 1 1 d . . .
H4A H 0.9114 0.2781 0.6748 0.064 Uiso 1 1 calc R . .
C5 C 0.8354(7) 0.2630(6) 0.5534(4) 0.0522(19) Uani 1 1 d . . .
H5A H 0.8652 0.2062 0.5421 0.063 Uiso 1 1 calc R . .
C6 C 0.5163(7) 0.3011(5) 0.5847(4) 0.0478(17) Uani 1 1 d . . .
C7 C 0.5958(8) 0.2711(9) 0.6565(5) 0.079(3) Uani 1 1 d . . .
H7A H 0.6143 0.3033 0.7040 0.095 Uiso 1 1 calc R . .
C8 C 0.6424(8) 0.1856(9) 0.6452(8) 0.089(4) Uani 1 1 d . . .
H8A H 0.6969 0.1500 0.6841 0.107 Uiso 1 1 calc R . .
C9 C 0.5956(9) 0.1614(7) 0.5675(8) 0.083(3) Uani 1 1 d . . .
H9A H 0.6136 0.1075 0.5442 0.099 Uiso 1 1 calc R . .
C10 C 0.5174(7) 0.2310(5) 0.5301(5) 0.0521(18) Uani 1 1 d . . .
H10A H 0.4722 0.2316 0.4769 0.062 Uiso 1 1 calc R . .
C11 C 0.4461(7) 0.3890(6) 0.5673(5) 0.056(2) Uani 1 1 d . . .
H11A H 0.4149 0.3981 0.5107 0.067 Uiso 1 1 calc R . .
H11B H 0.4982 0.4415 0.5900 0.067 Uiso 1 1 calc R . .
C12 C 0.3447(7) 0.3868(5) 0.5995(4) 0.0478(17) Uani 1 1 d . . .
C13 C 0.2622(7) 0.3197(7) 0.5801(5) 0.061(2) Uani 1 1 d . . .
H13A H 0.2690 0.2728 0.5457 0.073 Uiso 1 1 calc R . .
C14 C 0.1675(7) 0.3168(6) 0.6085(5) 0.059(2) Uani 1 1 d . . .
H14A H 0.1095 0.2700 0.5932 0.070 Uiso 1 1 calc R . .
C15 C 0.1616(7) 0.3844(5) 0.6597(5) 0.0525(19) Uani 1 1 d . . .
H15A H 0.0995 0.3851 0.6812 0.063 Uiso 1 1 calc R . .
C16 C 0.2485(7) 0.4516(6) 0.6791(5) 0.055(2) Uani 1 1 d . . .
H16A H 0.2445 0.4981 0.7146 0.066 Uiso 1 1 calc R . .
C17 C 0.8392(6) 0.3235(5) 0.3699(4) 0.0447(16) Uani 1 1 d . . .
C18 C 0.9373(7) 0.3720(6) 0.4183(5) 0.0550(19) Uani 1 1 d . . .
H18A H 0.9370 0.3935 0.4672 0.066 Uiso 1 1 calc R . .
C19 C 1.0341(8) 0.3882(7) 0.3943(6) 0.068(2) Uani 1 1 d . . .
H19A H 1.1012 0.4189 0.4276 0.082 Uiso 1 1 calc R . .
C20 C 1.0332(8) 0.3599(7) 0.3221(6) 0.069(3) Uani 1 1 d . . .
H20A H 1.0981 0.3735 0.3050 0.083 Uiso 1 1 calc R . .
C21 C 0.9398(8) 0.3127(6) 0.2756(5) 0.062(2) Uani 1 1 d . . .
H21A H 0.9421 0.2910 0.2272 0.074 Uiso 1 1 calc R . .
C22 C 0.8396(7) 0.2951(6) 0.2972(4) 0.0518(18) Uani 1 1 d . . .
H22A H 0.7734 0.2644 0.2629 0.062 Uiso 1 1 calc R . .
C23 C 0.6571(7) 0.1935(5) 0.3729(4) 0.0486(18) Uani 1 1 d . . .
C24 C 0.7393(8) 0.1205(6) 0.3859(5) 0.059(2) Uani 1 1 d . . .
H24A H 0.8213 0.1331 0.4023 0.070 Uiso 1 1 calc R . .
C25 C 0.6992(10) 0.0304(6) 0.3746(6) 0.073(3) Uani 1 1 d . . .
H25A H 0.7544 -0.0185 0.3842 0.088 Uiso 1 1 calc R . .
C26 C 0.5785(11) 0.0106(6) 0.3490(6) 0.073(3) Uani 1 1 d . . .
H26A H 0.5516 -0.0512 0.3415 0.088 Uiso 1 1 calc R . .
C27 C 0.4979(9) 0.0838(6) 0.3349(5) 0.066(2) Uani 1 1 d . . .
H27A H 0.4157 0.0717 0.3167 0.079 Uiso 1 1 calc R . .
C28 C 0.5383(7) 0.1738(6) 0.3473(5) 0.0519(18) Uani 1 1 d . . .
H28A H 0.4830 0.2227 0.3381 0.062 Uiso 1 1 calc R . .
C29 C 0.1072(16) 0.1091(14) 0.3935(10) 0.150(7) Uani 1 1 d . . .
H29A H 0.0955 0.0452 0.3739 0.180 Uiso 1 1 calc R . .
H29B H 0.0478 0.1476 0.3559 0.180 Uiso 1 1 calc R . .
N1 N 0.3387(5) 0.4541(4) 0.6498(3) 0.0460(14) Uani 1 1 d . . .
P1 P 0.70497(17) 0.31171(13) 0.39553(11) 0.0431(4) Uani 1 1 d . . .
Fe1 Fe 0.68418(9) 0.28358(8) 0.57990(6) 0.0476(3) Uani 1 1 d . . .
Zn1 Zn 0.56197(8) 0.42497(6) 0.32055(5) 0.0473(3) Uani 1 1 d . . .
Br1 Br 0.55134(8) 0.39900(6) 0.18904(5) 0.0602(3) Uani 1 1 d . . .
Br2 Br 0.37527(8) 0.41082(6) 0.33869(6) 0.0635(3) Uani 1 1 d . . .
Cl1 Cl 0.2397(5) 0.1433(6) 0.3935(4) 0.226(4) Uani 1 1 d . . .
Cl2 Cl 0.0769(3) 0.1117(3) 0.4779(2) 0.1182(12) Uani 1 1 d . . .

loop_
_atom_site_aniso_label
_atom_site_aniso_U_11
_atom_site_aniso_U_22
_atom_site_aniso_U_33
_atom_site_aniso_U_23
_atom_site_aniso_U_13
_atom_site_aniso_U_12
C1 0.039(4) 0.047(4) 0.049(4) 0.003(3) 0.020(3) 0.000(3)
C2 0.046(4) 0.047(4) 0.051(4) 0.002(3) 0.024(3) -0.007(3)
C3 0.055(5) 0.057(5) 0.048(4) -0.007(4) 0.023(4) -0.008(4)
C4 0.049(4) 0.072(5) 0.042(4) 0.003(4) 0.019(3) 0.001(4)
C5 0.051(4) 0.066(5) 0.049(4) 0.001(4) 0.029(4) 0.007(4)
C6 0.048(4) 0.054(4) 0.050(4) 0.001(3) 0.029(4) -0.003(3)
C7 0.063(6) 0.129(10) 0.052(5) 0.025(6) 0.029(5) -0.002(6)
C8 0.048(5) 0.117(9) 0.105(9) 0.065(8) 0.027(6) 0.007(6)
C9 0.060(6) 0.064(6) 0.137(11) 0.024(6) 0.048(7) 0.009(5)
C10 0.049(4) 0.047(4) 0.066(5) -0.007(4) 0.026(4) -0.004(3)
C11 0.048(4) 0.059(5) 0.074(5) -0.009(4) 0.037(4) -0.003(4)
C12 0.051(4) 0.048(4) 0.050(4) 0.000(3) 0.024(4) 0.003(3)
C13 0.057(5) 0.070(5) 0.067(5) -0.017(4) 0.035(4) -0.012(4)
C14 0.045(4) 0.062(5) 0.069(5) -0.003(4) 0.020(4) -0.010(4)
C15 0.044(4) 0.054(4) 0.068(5) 0.002(4) 0.030(4) -0.001(3)
C16 0.051(4) 0.062(5) 0.063(5) -0.002(4) 0.036(4) 0.002(4)
C17 0.048(4) 0.040(4) 0.053(4) 0.004(3) 0.026(4) 0.001(3)
C18 0.050(5) 0.065(5) 0.055(5) 0.000(4) 0.024(4) -0.004(4)
C19 0.056(5) 0.083(6) 0.074(6) 0.010(5) 0.033(5) -0.007(5)
C20 0.060(6) 0.079(6) 0.086(7) 0.018(5) 0.049(5) 0.000(5)
C21 0.071(6) 0.067(5) 0.066(5) 0.002(4) 0.047(5) 0.004(4)
C22 0.051(4) 0.066(5) 0.043(4) 0.003(4) 0.021(4) 0.006(4)
C23 0.059(5) 0.051(4) 0.042(4) -0.004(3) 0.025(4) -0.005(4)
C24 0.063(5) 0.060(5) 0.059(5) 0.006(4) 0.029(4) 0.003(4)
C25 0.104(8) 0.046(5) 0.087(7) 0.006(5) 0.055(6) 0.005(5)
C26 0.119(9) 0.044(5) 0.073(6) -0.010(4) 0.056(6) -0.014(5)
C27 0.072(6) 0.070(6) 0.060(5) -0.017(4) 0.028(5) -0.022(5)
C28 0.048(4) 0.054(4) 0.057(5) -0.010(4) 0.021(4) -0.005(3)
C29 0.128(13) 0.174(17) 0.135(14) -0.019(12) 0.024(11) -0.075(12)
N1 0.052(4) 0.049(4) 0.045(3) 0.001(3) 0.025(3) -0.005(3)
P1 0.0441(10) 0.0450(10) 0.0457(10) 0.0013(8) 0.0223(8) -0.0001(8)
Fe1 0.0441(6) 0.0581(7) 0.0472(6) 0.0104(5) 0.0240(5) 0.0028(5)
Zn1 0.0474(5) 0.0507(5) 0.0499(5) -0.0030(4) 0.0241(4) -0.0038(4)
Br1 0.0724(6) 0.0630(5) 0.0470(4) -0.0039(4) 0.0219(4) -0.0034(4)
Br2 0.0499(5) 0.0698(6) 0.0779(6) -0.0107(4) 0.0305(4) -0.0078(4)
Cl1 0.122(4) 0.341(9) 0.243(7) -0.149(7) 0.099(4) -0.078(5)
Cl2 0.095(2) 0.128(3) 0.125(3) -0.018(2) 0.026(2) -0.008(2)

loop_
_atom_type_symbol
_atom_type_description
_atom_type_scat_dispersion_real
_atom_type_scat_dispersion_imag
_atom_type_scat_source
C C 0.0033 0.0016 'International Tables Vol C Tables 4.2.6.8 and 6.1.1.4'
H H 0.0000 0.0000 'International Tables Vol C Tables 4.2.6.8 and 6.1.1.4'
N N 0.0061 0.0033 'International Tables Vol C Tables 4.2.6.8 and 6.1.1.4'
P P 0.1023 0.0942 'International Tables Vol C Tables 4.2.6.8 and 6.1.1.4'
Fe Fe 0.3463 0.8444 'International Tables Vol C Tables 4.2.6.8 and 6.1.1.4'
Zn Zn 0.2839 1.4301 'International Tables Vol C Tables 4.2.6.8 and 6.1.1.4'
Br Br -0.2901 2.4595 'International Tables Vol C Tables 4.2.6.8 and 6.1.1.4'
Cl Cl 0.1484 0.1585 'International Tables Vol C Tables 4.2.6.8 and 6.1.1.4'

loop_
_geom_angle_atom_site_label_1
_geom_angle_atom_site_label_2
_geom_angle_atom_site_label_3
_geom_angle
_geom_angle_site_symmetry_1
_geom_angle_site_symmetry_3
_geom_angle_publ_flag
C2 C1 C5 107.0(7) . . ?
C2 C1 P1 125.3(6) . . ?
C5 C1 P1 127.2(6) . . ?
C2 C1 Fe1 70.1(4) . . ?
C5 C1 Fe1 69.7(4) . . ?
P1 C1 Fe1 132.0(4) . . ?
C3 C2 C1 108.7(7) . . ?
C3 C2 Fe1 69.6(4) . . ?
C1 C2 Fe1 68.8(4) . . ?
C3 C2 H2A 125.6 . . ?
C1 C2 H2A 125.6 . . ?
Fe1 C2 H2A 127.5 . . ?
C2 C3 C4 107.8(7) . . ?
C2 C3 Fe1 69.7(4) . . ?
C4 C3 Fe1 69.4(5) . . ?
C2 C3 H3A 126.1 . . ?
C4 C3 H3A 126.1 . . ?
Fe1 C3 H3A 126.4 . . ?
C5 C4 C3 108.2(7) . . ?
C5 C4 Fe1 69.6(4) . . ?
C3 C4 Fe1 69.6(4) . . ?
C5 C4 H4A 125.9 . . ?
C3 C4 H4A 125.9 . . ?
Fe1 C4 H4A 126.4 . . ?
C4 C5 C1 108.3(7) . . ?
C4 C5 Fe1 69.7(4) . . ?
C1 C5 Fe1 68.8(4) . . ?
C4 C5 H5A 125.9 . . ?
C1 C5 H5A 125.9 . . ?
Fe1 C5 H5A 127.2 . . ?
C7 C6 C10 105.8(8) . . ?
C7 C6 C11 128.2(8) . . ?
C10 C6 C11 126.0(7) . . ?
C7 C6 Fe1 68.2(5) . . ?
C10 C6 Fe1 69.7(4) . . ?
C11 C6 Fe1 125.7(5) . . ?
C8 C7 C6 108.4(10) . . ?
C8 C7 Fe1 69.8(5) . . ?
C6 C7 Fe1 71.1(4) . . ?
C8 C7 H7A 125.8 . . ?
C6 C7 H7A 125.8 . . ?
Fe1 C7 H7A 124.9 . . ?
C9 C8 C7 109.0(9) . . ?
C9 C8 Fe1 70.8(6) . . ?
C7 C8 Fe1 69.5(6) . . ?
C9 C8 H8A 125.5 . . ?
C7 C8 H8A 125.5 . . ?
Fe1 C8 H8A 125.8 . . ?
C8 C9 C10 107.6(10) . . ?
C8 C9 Fe1 69.2(7) . . ?
C10 C9 Fe1 70.6(5) . . ?
C8 C9 H9A 126.2 . . ?
C10 C9 H9A 126.2 . . ?
Fe1 C9 H9A 125.6 . . ?
C9 C10 C6 109.2(9) . . ?
C9 C10 Fe1 69.5(6) . . ?
C6 C10 Fe1 69.7(4) . . ?
C9 C10 H10A 125.4 . . ?
C6 C10 H10A 125.4 . . ?
Fe1 C10 H10A 127.0 . . ?
C6 C11 C12 111.4(6) . . ?
C6 C11 H11A 109.4 . . ?
C12 C11 H11A 109.4 . . ?
C6 C11 H11B 109.4 . . ?
C12 C11 H11B 109.4 . . ?
H11A C11 H11B 108.0 . . ?
C13 C12 N1 120.2(7) . . ?
C13 C12 C11 121.6(7) . . ?
N1 C12 C11 118.2(7) . . ?
C12 C13 C14 122.5(8) . . ?
C12 C13 H13A 118.7 . . ?
C14 C13 H13A 118.7 . . ?
C15 C14 C13 117.4(8) . . ?
C15 C14 H14A 121.3 . . ?
C13 C14 H14A 121.3 . . ?
C14 C15 C16 118.5(7) . . ?
C14 C15 H15A 120.7 . . ?
C16 C15 H15A 120.7 . . ?
N1 C16 C15 123.2(7) . . ?
N1 C16 H16A 118.4 . . ?
C15 C16 H16A 118.4 . . ?
C22 C17 C18 119.2(7) . . ?
C22 C17 P1 119.5(6) . . ?
C18 C17 P1 120.8(6) . . ?
C19 C18 C17 119.9(8) . . ?
C19 C18 H18A 120.0 . . ?
C17 C18 H18A 120.0 . . ?
C20 C19 C18 120.2(9) . . ?
C20 C19 H19A 119.9 . . ?
C18 C19 H19A 119.9 . . ?
C21 C20 C19 120.1(8) . . ?
C21 C20 H20A 120.0 . . ?
C19 C20 H20A 120.0 . . ?
C20 C21 C22 121.7(8) . . ?
C20 C21 H21A 119.1 . . ?
C22 C21 H21A 119.1 . . ?
C17 C22 C21 118.8(8) . . ?
C17 C22 H22A 120.6 . . ?
C21 C22 H22A 120.6 . . ?
C28 C23 C24 119.2(8) . . ?
C28 C23 P1 119.3(6) . . ?
C24 C23 P1 121.3(6) . . ?
C25 C24 C23 119.6(9) . . ?
C25 C24 H24A 120.2 . . ?
C23 C24 H24A 120.2 . . ?
C24 C25 C26 121.0(9) . . ?
C24 C25 H25A 119.5 . . ?
C26 C25 H25A 119.5 . . ?
C25 C26 C27 118.8(8) . . ?
C25 C26 H26A 120.6 . . ?
C27 C26 H26A 120.6 . . ?
C28 C27 C26 120.1(9) . . ?
C28 C27 H27A 120.0 . . ?
C26 C27 H27A 120.0 . . ?
C23 C28 C27 121.3(8) . . ?
C23 C28 H28A 119.4 . . ?
C27 C28 H28A 119.4 . . ?
Cl1 C29 Cl2 118.6(10) . . ?
Cl1 C29 H29A 107.7 . . ?
Cl2 C29 H29A 107.7 . . ?
Cl1 C29 H29B 107.7 . . ?
Cl2 C29 H29B 107.7 . . ?
H29A C29 H29B 107.1 . . ?
C16 N1 C12 118.2(7) . . ?
C16 N1 Zn1 112.3(5) . 3_666 ?
C12 N1 Zn1 129.0(5) . 3_666 ?
C1 P1 C23 107.6(3) . . ?
C1 P1 C17 103.6(3) . . ?
C23 P1 C17 105.7(3) . . ?
C1 P1 Zn1 117.6(2) . . ?
C23 P1 Zn1 113.3(3) . . ?
C17 P1 Zn1 108.0(2) . . ?
C7 Fe1 C8 40.7(5) . . ?
C7 Fe1 C1 167.5(4) . . ?
C8 Fe1 C1 151.3(5) . . ?
C7 Fe1 C9 68.2(5) . . ?
C8 Fe1 C9 40.1(5) . . ?
C1 Fe1 C9 119.4(4) . . ?
C7 Fe1 C5 148.9(4) . . ?
C8 Fe1 C5 116.4(4) . . ?
C1 Fe1 C5 41.5(3) . . ?
C9 Fe1 C5 108.4(4) . . ?
C7 Fe1 C4 115.1(4) . . ?
C8 Fe1 C4 105.7(4) . . ?
C1 Fe1 C4 69.4(3) . . ?
C9 Fe1 C4 127.1(4) . . ?
C5 Fe1 C4 40.7(3) . . ?
C7 Fe1 C3 105.9(4) . . ?
C8 Fe1 C3 126.3(5) . . ?
C1 Fe1 C3 69.3(3) . . ?
C9 Fe1 C3 164.5(4) . . ?
C5 Fe1 C3 68.8(3) . . ?
C4 Fe1 C3 41.0(3) . . ?
C7 Fe1 C2 128.0(4) . . ?
C8 Fe1 C2 165.2(5) . . ?
C1 Fe1 C2 41.1(3) . . ?
C9 Fe1 C2 154.0(5) . . ?
C5 Fe1 C2 68.8(3) . . ?
C4 Fe1 C2 68.6(3) . . ?
C3 Fe1 C2 40.6(3) . . ?
C7 Fe1 C10 67.7(4) . . ?
C8 Fe1 C10 67.0(4) . . ?
C1 Fe1 C10 110.9(3) . . ?
C9 Fe1 C10 39.9(4) . . ?
C5 Fe1 C10 130.5(3) . . ?
C4 Fe1 C10 166.1(3) . . ?
C3 Fe1 C10 152.8(3) . . ?
C2 Fe1 C10 121.4(3) . . ?
C7 Fe1 C6 40.7(4) . . ?
C8 Fe1 C6 68.3(4) . . ?
C1 Fe1 C6 130.2(3) . . ?
C9 Fe1 C6 68.4(3) . . ?
C5 Fe1 C6 169.2(3) . . ?
C4 Fe1 C6 149.5(3) . . ?
C3 Fe1 C6 117.1(3) . . ?
C2 Fe1 C6 109.3(3) . . ?
C10 Fe1 C6 40.7(3) . . ?
N1 Zn1 Br2 121.28(17) 3_666 . ?
N1 Zn1 Br1 103.48(16) 3_666 . ?
Br2 Zn1 Br1 112.31(5) . . ?
N1 Zn1 P1 100.53(18) 3_666 . ?
Br2 Zn1 P1 112.58(6) . . ?
Br1 Zn1 P1 104.85(6) . . ?

loop_
_geom_bond_atom_site_label_1
_geom_bond_atom_site_label_2
_geom_bond_distance
_geom_bond_site_symmetry_2
_geom_bond_publ_flag
C1 C2 1.436(10) . ?
C1 C5 1.446(11) . ?
C1 P1 1.782(8) . ?
C1 Fe1 2.036(7) . ?
C2 C3 1.425(11) . ?
C2 Fe1 2.052(7) . ?
C2 H2A 0.9500 . ?
C3 C4 1.435(12) . ?
C3 Fe1 2.051(8) . ?
C3 H3A 0.9500 . ?
C4 C5 1.423(11) . ?
C4 Fe1 2.048(8) . ?
C4 H4A 0.9500 . ?
C5 Fe1 2.047(7) . ?
C5 H5A 0.9500 . ?
C6 C7 1.421(12) . ?
C6 C10 1.432(11) . ?
C6 C11 1.508(11) . ?
C6 Fe1 2.061(7) . ?
C7 C8 1.407(17) . ?
C7 Fe1 2.022(9) . ?
C7 H7A 0.9500 . ?
C8 C9 1.395(17) . ?
C8 Fe1 2.026(9) . ?
C8 H8A 0.9500 . ?
C9 C10 1.400(13) . ?
C9 Fe1 2.046(10) . ?
C9 H9A 0.9500 . ?
C10 Fe1 2.061(8) . ?
C10 H10A 0.9500 . ?
C11 C12 1.515(10) . ?
C11 H11A 0.9900 . ?
C11 H11B 0.9900 . ?
C12 C13 1.353(11) . ?
C12 N1 1.362(10) . ?
C13 C14 1.396(11) . ?
C13 H13A 0.9500 . ?
C14 C15 1.376(12) . ?
C14 H14A 0.9500 . ?
C15 C16 1.390(11) . ?
C15 H15A 0.9500 . ?
C16 N1 1.356(9) . ?
C16 H16A 0.9500 . ?
C17 C22 1.397(11) . ?
C17 C18 1.412(11) . ?
C17 P1 1.827(7) . ?
C18 C19 1.390(11) . ?
C18 H18A 0.9500 . ?
C19 C20 1.382(13) . ?
C19 H19A 0.9500 . ?
C20 C21 1.355(13) . ?
C20 H20A 0.9500 . ?
C21 C22 1.406(11) . ?
C21 H21A 0.9500 . ?
C22 H22A 0.9500 . ?
C23 C28 1.381(11) . ?
C23 C24 1.416(12) . ?
C23 P1 1.819(8) . ?
C24 C25 1.389(13) . ?
C24 H24A 0.9500 . ?
C25 C26 1.402(15) . ?
C25 H25A 0.9500 . ?
C26 C27 1.406(14) . ?
C26 H26A 0.9500 . ?
C27 C28 1.390(12) . ?
C27 H27A 0.9500 . ?
C28 H28A 0.9500 . ?
C29 Cl1 1.667(16) . ?
C29 Cl2 1.698(18) . ?
C29 H29A 0.9900 . ?
C29 H29B 0.9900 . ?
N1 Zn1 2.097(6) 3_666 ?
P1 Zn1 2.455(2) . ?
Zn1 N1 2.097(6) 3_666 ?
Zn1 Br2 2.3790(12) . ?
Zn1 Br1 2.4003(12) . ?
